data_2022309
loop_
_publ_author_name
'Sabbaghi, Fahimeh'
'As'habi, Azam'
'Saneei, Anahid'
'Pourayoubi, Mehrdad'
'Abdul Salam, Abdul Ajees'
'Ne\<cas, Marek'
'Du\<sek, Michal'
'Ku\<cer\'akov\'a, Monika'
'Acharya, Sudarshan'

_publ_section_title
;
 Conformational analysis of two new organotin(IV) structures completed
 with a CSD survey
;
_journal_coeditor_code CU3168
_journal_issue 2
_journal_name_full 'Acta Crystallographica Section C'
_journal_page_first 68
_journal_page_last 80
_journal_paper_doi 10.1107/S2053229620016502
_journal_volume 77
_journal_year 2021
_chemical_formula_iupac '(C6 H16 N)2 [Sn (C H3)2 Cl4]'
_chemical_formula_moiety '2(C6 H16 N +), C2 H6 Cl4 Sn 2-'
_chemical_formula_sum 'C14 H38 Cl4 N2 Sn'
_chemical_formula_weight 494.95
_chemical_name_systematic
;
Bis(dipropylammonium) tetrachloridodimethylstannate(IV)
;
_space_group_crystal_system monoclinic
_space_group_IT_number 14
_space_group_name_Hall '-P 2yn'
_space_group_name_H-M_alt 'P 1 21/n 1'
_atom_sites_solution_hydrogens mixed
_audit_creation_method SHELXL-2018/3
_cell_angle_alpha 90
_cell_angle_beta 107.328(3)
_cell_angle_gamma 90
_cell_formula_units_Z 4
_cell_length_a 10.9199(3)
_cell_length_b 13.1459(3)
_cell_length_c 17.8167(5)
_cell_measurement_reflns_used 7502
_cell_measurement_temperature 120(2)
_cell_measurement_theta_max 28.6590
_cell_measurement_theta_min 1.9420
_cell_volume 2441.54(12)
_computing_cell_refinement
;
<i>CrystalClear-SM Expert</i> (Rigaku, 2011)
;
_computing_data_collection
;
<i>CrystalClear-SM Expert</i> (Rigaku, 2011)
;
_computing_data_reduction
;
<i>CrystalClear-SM Expert</i> (Rigaku, 2011)
;
_computing_publication_material
;
SHELXL2018 (Sheldrick, 2015b)
;
_computing_structure_refinement
;
SHELXL2018 (Sheldrick, 2015b)
;
_computing_structure_solution
;
SHELXT2014 (Sheldrick, 2015a)
;
_diffrn_ambient_temperature 120(2)
_diffrn_measured_fraction_theta_full 0.998
_diffrn_measured_fraction_theta_max 0.998
_diffrn_measurement_device_type 'AFC11 (Right): Eulerian 3 circle CCD'
_diffrn_measurement_method 'Profile data from \w-scans'
_diffrn_radiation_type MoK\a
_diffrn_radiation_wavelength 0.71073
_diffrn_reflns_av_R_equivalents 0.0396
_diffrn_reflns_av_unetI/netI 0.0369
_diffrn_reflns_limit_h_max 13
_diffrn_reflns_limit_h_min -12
_diffrn_reflns_limit_k_max 15
_diffrn_reflns_limit_k_min -15
_diffrn_reflns_limit_l_max 21
_diffrn_reflns_limit_l_min -21
_diffrn_reflns_number 15263
_diffrn_reflns_theta_full 25.242
_diffrn_reflns_theta_max 25.348
_diffrn_reflns_theta_min 3.008
_diffrn_source 'Rotating Anode MicroMax-007HF DW 1.2 kW'
_exptl_absorpt_coefficient_mu 1.482
_exptl_absorpt_correction_T_max 1.00000
_exptl_absorpt_correction_T_min 0.84861
_exptl_absorpt_correction_type multi-scan
_exptl_absorpt_process_details
;
(<i>CrystalClear-SM Expert</i>; Rigaku, 2011)
;
_exptl_crystal_colour colourless
_exptl_crystal_density_diffrn 1.347
_exptl_crystal_description block
_exptl_crystal_F_000 1016
_exptl_crystal_size_max 0.250
_exptl_crystal_size_mid 0.150
_exptl_crystal_size_min 0.100
_refine_diff_density_max 0.755
_refine_diff_density_min -0.416
_refine_ls_extinction_method none
_refine_ls_goodness_of_fit_ref 1.061
_refine_ls_hydrogen_treatment mixed
_refine_ls_matrix_type full
_refine_ls_number_parameters 208
_refine_ls_number_reflns 4469
_refine_ls_number_restraints 0
_refine_ls_restrained_S_all 1.061
_refine_ls_R_factor_all 0.0412
_refine_ls_R_factor_gt 0.0306
_refine_ls_shift/su_max 0.002
_refine_ls_shift/su_mean 0.000
_refine_ls_structure_factor_coef Fsqd
_refine_ls_weighting_details 'w=1/[\s^2^(Fo^2^)+(0.0278P)^2^+1.1521P] where P=(Fo^2^+2Fc^2^)/3'
_refine_ls_weighting_scheme calc
_refine_ls_wR_factor_gt 0.0655
_refine_ls_wR_factor_ref 0.0706
_reflns_number_gt 3764
_reflns_number_total 4469
_reflns_threshold_expression 'I > 2\s(I)'
_cod_data_source_file cu3168sup1.cif
_cod_data_source_block II
_cod_depositor_comments 'Adding full bibliography for 2022309--2022310.cif.'
_cod_original_sg_symbol_H-M 'P 21/n'
_cod_database_code 2022309
_cod_database_fobs_code 2022309
_shelx_space_group_comment
;
The symmetry employed for this shelxl refinement is uniquely defined
by the following loop, which should always be used as a source of
symmetry information in preference to the above space-group names.
They are only intended as comments.
;
_shelx_estimated_absorpt_t_min 0.708
_shelx_estimated_absorpt_t_max 0.866

loop_
_space_group_symop_operation_xyz
'x, y, z'
'-x+1/2, y+1/2, -z+1/2'
'-x, -y, -z'
'x-1/2, -y-1/2, z-1/2'

loop_
_atom_site_type_symbol
_atom_site_label
_atom_site_fract_x
_atom_site_fract_y
_atom_site_fract_z
_atom_site_U_iso_or_equiv
_atom_site_adp_type
_atom_site_calc_flag
_atom_site_occupancy
_atom_site_disorder_assembly
_atom_site_disorder_group
Sn Sn1 0.52874(2) 0.06248(2) 0.80343(2) 0.02455(8) Uani d 1 . .
Cl Cl1 0.74733(7) 0.14311(6) 0.81057(6) 0.0379(2) Uani d 1 . .
Cl Cl2 0.30570(7) -0.01909(6) 0.78896(6) 0.0374(2) Uani d 1 . .
Cl Cl3 0.62060(7) -0.12127(6) 0.80438(5) 0.03311(19) Uani d 1 . .
Cl Cl4 0.43741(7) 0.24724(6) 0.80492(5) 0.03046(18) Uani d 1 . .
C C1 0.5721(4) 0.0596(3) 0.9266(2) 0.0432(9) Uani d 1 . .
H H1A 0.613622 -0.005113 0.946752 0.065 Uiso calc 1 . .
H H1B 0.492860 0.066629 0.941250 0.065 Uiso calc 1 . .
H H1C 0.630187 0.115910 0.949289 0.065 Uiso calc 1 . .
C C2 0.4774(3) 0.0677(2) 0.67949(19) 0.0344(8) Uani d 1 . .
H H2A 0.474161 -0.001608 0.658708 0.052 Uiso calc 1 . .
H H2B 0.541259 0.107401 0.663367 0.052 Uiso calc 1 . .
H H2C 0.392975 0.099703 0.658852 0.052 Uiso calc 1 . .
N N1 0.6384(2) 0.3863(2) 0.75907(16) 0.0261(6) Uani d 1 . .
H H1N1 0.698(3) 0.377(3) 0.745(2) 0.031 Uiso d 1 . .
H H1N2 0.615(3) 0.327(3) 0.7726(19) 0.031 Uiso d 1 . .
C C3 0.8191(4) 0.4699(4) 0.9683(2) 0.0625(12) Uani d 1 . .
H H3A 0.881580 0.434195 1.011299 0.094 Uiso calc 1 . .
H H3B 0.744170 0.488452 0.984887 0.094 Uiso calc 1 . .
H H3C 0.858446 0.531577 0.954904 0.094 Uiso calc 1 . .
C C4 0.7773(3) 0.4004(3) 0.8964(2) 0.0418(9) Uani d 1 . .
H H4A 0.852159 0.384967 0.877849 0.050 Uiso calc 1 . .
H H4B 0.744893 0.335464 0.911305 0.050 Uiso calc 1 . .
C C5 0.6739(3) 0.4497(2) 0.8310(2) 0.0330(8) Uani d 1 . .
H H5A 0.597103 0.460928 0.848583 0.040 Uiso calc 1 . .
H H5B 0.704376 0.516791 0.818785 0.040 Uiso calc 1 . .
C C6 0.5339(3) 0.4304(2) 0.69333(19) 0.0299(7) Uani d 1 . .
H H6A 0.559663 0.498893 0.680553 0.036 Uiso calc 1 . .
H H6B 0.455565 0.437921 0.710004 0.036 Uiso calc 1 . .
C C7 0.5046(3) 0.3643(3) 0.6212(2) 0.0408(9) Uani d 1 . .
H H7A 0.480918 0.295279 0.634239 0.049 Uiso calc 1 . .
H H7B 0.582166 0.358287 0.603600 0.049 Uiso calc 1 . .
C C8 0.3962(4) 0.4079(4) 0.5554(2) 0.0560(11) Uani d 1 . .
H H8A 0.379907 0.363777 0.509063 0.084 Uiso calc 1 . .
H H8B 0.419696 0.476036 0.542121 0.084 Uiso calc 1 . .
H H8C 0.318672 0.412092 0.572138 0.084 Uiso calc 1 . .
N N2 0.1338(3) 0.2421(2) 0.74957(17) 0.0293(6) Uani d 1 . .
H H2N1 0.214(3) 0.248(3) 0.759(2) 0.035 Uiso d 1 . .
H H2N2 0.101(3) 0.301(3) 0.735(2) 0.035 Uiso d 1 . .
C C9 0.1422(5) 0.2318(3) 0.9650(2) 0.0621(12) Uani d 1 . .
H H9A 0.179875 0.277668 1.009211 0.093 Uiso calc 1 . .
H H9B 0.182825 0.164772 0.976190 0.093 Uiso calc 1 . .
H H9C 0.049909 0.225237 0.957394 0.093 Uiso calc 1 . .
C C10 0.1640(4) 0.2749(3) 0.8907(2) 0.0418(9) Uani d 1 . .
H H10A 0.122963 0.342604 0.879310 0.050 Uiso calc 1 . .
H H10B 0.257106 0.283374 0.898817 0.050 Uiso calc 1 . .
C C11 0.1083(3) 0.2047(2) 0.8220(2) 0.0321(8) Uani d 1 . .
H H11A 0.146117 0.136081 0.834785 0.039 Uiso calc 1 . .
H H11B 0.014566 0.198938 0.812544 0.039 Uiso calc 1 . .
C C12 0.0760(3) 0.1783(2) 0.67894(19) 0.0312(7) Uani d 1 . .
H H12A -0.017756 0.173597 0.670164 0.037 Uiso calc 1 . .
H H12B 0.111861 0.108748 0.688630 0.037 Uiso calc 1 . .
C C13 0.1005(3) 0.2205(3) 0.6060(2) 0.0401(9) Uani d 1 . .
H H13A 0.193952 0.222128 0.613334 0.048 Uiso calc 1 . .
H H13B 0.067677 0.291109 0.597068 0.048 Uiso calc 1 . .
C C14 0.0344(4) 0.1552(3) 0.5348(2) 0.0604(12) Uani d 1 . .
H H14A 0.052822 0.182565 0.488112 0.091 Uiso calc 1 . .
H H14B -0.058449 0.155751 0.526435 0.091 Uiso calc 1 . .
H H14C 0.066349 0.085217 0.543930 0.091 Uiso calc 1 . .

loop_
_atom_site_aniso_label
_atom_site_aniso_U_11
_atom_site_aniso_U_22
_atom_site_aniso_U_33
_atom_site_aniso_U_12
_atom_site_aniso_U_13
_atom_site_aniso_U_23
Sn1 0.02077(12) 0.02605(12) 0.02775(13) -0.00016(9) 0.00863(9) 0.00115(9)
Cl1 0.0242(4) 0.0301(4) 0.0634(6) -0.0017(3) 0.0192(4) -0.0014(4)
Cl2 0.0211(4) 0.0306(4) 0.0616(6) 0.0000(3) 0.0141(4) -0.0003(4)
Cl3 0.0223(4) 0.0259(4) 0.0544(6) 0.0015(3) 0.0164(4) 0.0052(4)
Cl4 0.0234(4) 0.0263(4) 0.0446(5) 0.0001(3) 0.0145(4) -0.0019(3)
C1 0.040(2) 0.056(2) 0.030(2) -0.0008(18) 0.0042(16) 0.0051(17)
C2 0.046(2) 0.0318(18) 0.0260(19) 0.0050(15) 0.0118(16) 0.0010(14)
N1 0.0207(13) 0.0259(14) 0.0337(17) -0.0018(12) 0.0109(12) -0.0026(12)
C3 0.058(3) 0.090(3) 0.037(2) -0.017(3) 0.010(2) -0.016(2)
C4 0.0353(19) 0.055(2) 0.034(2) -0.0045(18) 0.0080(17) -0.0044(18)
C5 0.0304(17) 0.0345(18) 0.037(2) -0.0072(15) 0.0136(15) -0.0085(15)
C6 0.0218(15) 0.0301(17) 0.037(2) 0.0016(14) 0.0072(14) 0.0040(15)
C7 0.0311(18) 0.050(2) 0.041(2) 0.0024(17) 0.0099(17) -0.0028(17)
C8 0.038(2) 0.093(3) 0.034(2) 0.012(2) 0.0069(18) 0.002(2)
N2 0.0196(13) 0.0281(15) 0.0406(18) -0.0009(12) 0.0097(13) 0.0029(13)
C9 0.083(3) 0.064(3) 0.048(3) -0.001(3) 0.033(2) 0.001(2)
C10 0.046(2) 0.044(2) 0.040(2) -0.0036(18) 0.0206(18) -0.0020(17)
C11 0.0268(16) 0.0306(17) 0.043(2) 0.0013(14) 0.0175(15) 0.0086(15)
C12 0.0244(15) 0.0280(17) 0.039(2) 0.0019(14) 0.0061(14) -0.0035(15)
C13 0.0390(19) 0.041(2) 0.040(2) 0.0033(17) 0.0112(17) -0.0012(16)
C14 0.069(3) 0.067(3) 0.041(3) -0.002(2) 0.010(2) -0.009(2)

loop_
_atom_type_symbol
_atom_type_description
_atom_type_scat_dispersion_real
_atom_type_scat_dispersion_imag
_atom_type_scat_source
C C 0.0033 0.0016 'International Tables Vol C Tables 4.2.6.8 and 6.1.1.4'
H H 0.0000 0.0000 'International Tables Vol C Tables 4.2.6.8 and 6.1.1.4'
N N 0.0061 0.0033 'International Tables Vol C Tables 4.2.6.8 and 6.1.1.4'
Cl Cl 0.1484 0.1585 'International Tables Vol C Tables 4.2.6.8 and 6.1.1.4'
Sn Sn -0.6537 1.4246 'International Tables Vol C Tables 4.2.6.8 and 6.1.1.4'

loop_
_geom_angle_atom_site_label_1
_geom_angle_atom_site_label_2
_geom_angle_atom_site_label_3
_geom_angle_site_symmetry_1
_geom_angle_site_symmetry_3
_geom_angle
_geom_angle_publ_flag
C1 Sn1 C2 . . 177.59(13) y
C1 Sn1 Cl1 . . 92.19(11) y?
C2 Sn1 Cl1 . . 89.53(10) y
C1 Sn1 Cl2 . . 90.53(11) y
C2 Sn1 Cl2 . . 87.75(10) y
Cl1 Sn1 Cl2 . . 177.27(3) y
C1 Sn1 Cl3 . . 90.56(11) y
C2 Sn1 Cl3 . . 91.07(9) y
Cl1 Sn1 Cl3 . . 91.82(2) y
Cl2 Sn1 Cl3 . . 88.05(2) y
C1 Sn1 Cl4 . . 88.53(11) y
C2 Sn1 Cl4 . . 89.84(9) y
Cl1 Sn1 Cl4 . . 88.17(2) y
Cl2 Sn1 Cl4 . . 92.01(2) y
Cl3 Sn1 Cl4 . . 179.09(3) y
C5 N1 C6 . . 113.8(3) y
C5 C4 C3 . . 111.1(3) ?
N1 C5 C4 . . 111.8(3) ?
N1 C6 C7 . . 111.4(3) ?
C6 C7 C8 . . 111.3(3) ?
C11 N2 C12 . . 114.0(3) y
C11 C10 C9 . . 110.4(3) ?
N2 C11 C10 . . 111.7(3) ?
N2 C12 C13 . . 112.4(3) ?
C12 C13 C14 . . 110.4(3) ?

loop_
_geom_bond_atom_site_label_1
_geom_bond_atom_site_label_2
_geom_bond_site_symmetry_2
_geom_bond_distance
_geom_bond_publ_flag
Sn1 C1 . 2.104(3) y
Sn1 C2 . 2.111(3) y
Sn1 Cl1 . 2.5799(8) y
Sn1 Cl2 . 2.6028(8) y
Sn1 Cl3 . 2.6136(8) y
Sn1 Cl4 . 2.6288(8) y
N1 C5 . 1.480(4) y
N1 C6 . 1.488(4) y
C3 C4 . 1.528(5) ?
C4 C5 . 1.506(5) ?
C6 C7 . 1.505(5) ?
C7 C8 . 1.509(5) ?
N2 C11 . 1.482(4) y
N2 C12 . 1.487(4) y
C9 C10 . 1.522(5) ?
C10 C11 . 1.509(5) ?
C12 C13 . 1.508(5) ?
C13 C14 . 1.525(5) ?

loop_
_geom_hbond_atom_site_label_D
_geom_hbond_atom_site_label_H
_geom_hbond_atom_site_label_A
_geom_hbond_site_symmetry_A
_geom_hbond_distance_DH
_geom_hbond_distance_HA
_geom_hbond_distance_DA
_geom_hbond_angle_DHA
_geom_hbond_publ_flag
N1 H1N1 Cl3 2_656 0.77(3) 2.40(3) 3.160(3) 170(3) yes
N1 H1N2 Cl1 . 0.87(3) 2.80(3) 3.439(3) 132(3) yes
N1 H1N2 Cl4 . 0.87(3) 2.42(3) 3.145(3) 141(3) yes
N2 H2N1 Cl4 . 0.84(3) 2.33(4) 3.166(3) 170(3) yes
N2 H2N2 Cl2 2_556 0.86(4) 2.66(3) 3.321(3) 135(3) yes
N2 H2N2 Cl3 2_556 0.86(4) 2.53(4) 3.205(3) 136(3) yes
